data_4028116
loop_
_publ_author_name
'Ying Han'
'Jing Cao'
'Peng-Fei Li'
'Qian-Shou Zong'
'Jian-Min Zhao'
'Jia-Bin Guo'
'Jun-Feng Xiang'
'Chuan-Feng Chen'

_publ_section_title
;
 Complexation of Triptycene-Derived Macrotricyclic Polyether with Paraquat
 Derivatives, Diquat, and a 2,7-Diazapyrenium Salt: Guest-Induced
 Conformational Changes of the Host
;
_journal_name_full 'Journal of Organic Chemistry'
_journal_page_first 3235
_journal_page_last 3242
_journal_paper_doi 10.1021/jo400148b
_journal_volume 78
_journal_year 2013
_chemical_formula_sum 'C124 H136 F24 N4 O20 P4'
_chemical_formula_weight 2582.25
_chemical_name_systematic
; 
 ? 
;
_space_group_IT_number 2
_symmetry_cell_setting triclinic
_symmetry_space_group_name_Hall '-P 1'
_symmetry_space_group_name_H-M 'P -1'
_atom_sites_solution_hydrogens geom
_atom_sites_solution_primary direct
_atom_sites_solution_secondary difmap
_audit_creation_method SHELXL-97
_cell_angle_alpha 88.520(8)
_cell_angle_beta 83.827(8)
_cell_angle_gamma 65.386(4)
_cell_formula_units_Z 1
_cell_length_a 14.418(2)
_cell_length_b 15.829(3)
_cell_length_c 15.956(3)
_cell_measurement_reflns_used 10206
_cell_measurement_temperature 173(2)
_cell_measurement_theta_max 27.4795
_cell_measurement_theta_min 1.6135
_cell_volume 3290.7(10)
_computing_cell_refinement 'CrystalClear (Rigaku Inc., 2008)'
_computing_data_collection 'CrystalClear (Rigaku Inc., 2008)'
_computing_data_reduction 'CrystalClear (Rigaku Inc., 2008)'
_computing_molecular_graphics
;
 Mercury: visualization and analysis of crystal structures, C. F. Macrae,
 P. R. Edgington, P. McCabe, E. Pidcock, G. P. Shields, R. Taylor,
 M. Towler and J. van de Streek, J. Appl. Cryst., 39, 453-457, 2006.
;
_computing_publication_material 'SHELX-97 (Sheldrick, 2008)'
_computing_structure_refinement 'SHELX-97 (Sheldrick, 2008)'
_computing_structure_solution 'SHELX-97 (Sheldrick, 2008)'
_diffrn_ambient_temperature 173(2)
_diffrn_detector_area_resol_mean 28.5714
_diffrn_measured_fraction_theta_full 0.993
_diffrn_measured_fraction_theta_max 0.993
_diffrn_measurement_device_type 'Saturn724+ CCD'
_diffrn_measurement_method '\w scans at fixed \c = 45\%'
_diffrn_radiation_monochromator graphite
_diffrn_radiation_source 'fine-focus sealed tube'
_diffrn_radiation_type MoK\a
_diffrn_radiation_wavelength 0.71073
_diffrn_reflns_av_R_equivalents 0.0422
_diffrn_reflns_av_sigmaI/netI 0.0588
_diffrn_reflns_limit_h_max 17
_diffrn_reflns_limit_h_min -17
_diffrn_reflns_limit_k_max 18
_diffrn_reflns_limit_k_min -18
_diffrn_reflns_limit_l_max 18
_diffrn_reflns_limit_l_min -18
_diffrn_reflns_number 24500
_diffrn_reflns_theta_full 25.00
_diffrn_reflns_theta_max 25.00
_diffrn_reflns_theta_min 1.61
_exptl_absorpt_coefficient_mu 0.155
_exptl_absorpt_correction_T_max 1.0000
_exptl_absorpt_correction_T_min 0.68229
_exptl_absorpt_correction_type multi-scan
_exptl_absorpt_process_details 'CrystalClear (Rigaku Inc., 2008)'
_exptl_crystal_colour yellow
_exptl_crystal_density_diffrn 1.303
_exptl_crystal_description block
_exptl_crystal_F_000 1344
_exptl_crystal_size_max 0.92
_exptl_crystal_size_mid 0.51
_exptl_crystal_size_min 0.25
_platon_squeeze_details
;
;
_refine_diff_density_max 0.671
_refine_diff_density_min -0.577
_refine_diff_density_rms 0.062
_refine_ls_extinction_method none
_refine_ls_goodness_of_fit_ref 1.080
_refine_ls_hydrogen_treatment constr
_refine_ls_matrix_type full
_refine_ls_number_parameters 887
_refine_ls_number_reflns 11510
_refine_ls_number_restraints 116
_refine_ls_restrained_S_all 1.098
_refine_ls_R_factor_all 0.0909
_refine_ls_R_factor_gt 0.0764
_refine_ls_shift/su_max 0.007
_refine_ls_shift/su_mean 0.001
_refine_ls_structure_factor_coef Fsqd
_refine_ls_weighting_details 'calc w=1/[\s^2^(Fo^2^)+(0.0654P)^2^+5.5630P] where P=(Fo^2^+2Fc^2^)/3'
_refine_ls_weighting_scheme calc
_refine_ls_wR_factor_gt 0.1831
_refine_ls_wR_factor_ref 0.1924
_reflns_number_gt 9332
_reflns_number_total 11510
_reflns_threshold_expression >2sigma(I)
_cod_data_source_file jo400148b_si_004.cif
_cod_data_source_block a
_cod_original_cell_volume 3290.7(9)
_cod_database_code 4028116

loop_
_symmetry_equiv_pos_as_xyz
'x, y, z'
'-x, -y, -z'

loop_
_atom_site_label
_atom_site_type_symbol
_atom_site_fract_x
_atom_site_fract_y
_atom_site_fract_z
_atom_site_U_iso_or_equiv
_atom_site_adp_type
_atom_site_occupancy
_atom_site_symmetry_multiplicity
_atom_site_calc_flag
_atom_site_refinement_flags
_atom_site_disorder_assembly
_atom_site_disorder_group
P1 P 0.84650(8) 0.23258(7) 0.05574(6) 0.0401(3) Uani 1 1 d D . .
P2 P 0.71764(9) 0.51506(8) 0.41146(7) 0.0498(3) Uani 1 1 d D . .
F1 F 0.6100(5) 0.5791(7) 0.3818(5) 0.066(2) Uani 0.720(11) 1 d PD A 1
F2 F 0.6711(6) 0.5051(4) 0.4983(3) 0.091(2) Uani 0.720(11) 1 d PD A 1
F4 F 0.8324(3) 0.4552(3) 0.4315(4) 0.0701(18) Uani 0.720(11) 1 d PD A 1
F5 F 0.7677(4) 0.5292(3) 0.3160(3) 0.0650(16) Uani 0.720(11) 1 d PD A 1
F1' F 0.6355(18) 0.5762(17) 0.3572(15) 0.093(8) Uani 0.280(11) 1 d PDU A 2
F2' F 0.6112(11) 0.5074(10) 0.4667(12) 0.098(5) Uani 0.280(11) 1 d PDU A 2
F4' F 0.7770(15) 0.4426(9) 0.4844(10) 0.100(6) Uani 0.280(11) 1 d PDU A 2
F5' F 0.8126(13) 0.5091(15) 0.3675(15) 0.124(8) Uani 0.280(11) 1 d PDU A 2
F3 F 0.7230(3) 0.6061(2) 0.4452(3) 0.1068(13) Uani 1 1 d . A .
F6 F 0.71615(18) 0.42340(18) 0.37213(16) 0.0548(6) Uani 1 1 d . A .
F7 F 0.8164(13) 0.2314(14) 0.1547(8) 0.069(4) Uani 0.46(2) 1 d PDU B 1
F8 F 0.7394(10) 0.2521(19) 0.0340(9) 0.110(6) Uani 0.46(2) 1 d PDU B 1
F9 F 0.862(2) 0.2441(19) -0.0418(9) 0.123(8) Uani 0.46(2) 1 d PDU B 1
F10 F 0.819(2) 0.3309(9) 0.0891(14) 0.131(7) Uani 0.46(2) 1 d PDU B 1
F11 F 0.8891(15) 0.1262(8) 0.0204(7) 0.091(4) Uani 0.46(2) 1 d PDU B 1
F12 F 0.9620(8) 0.2021(10) 0.0754(7) 0.065(3) Uani 0.46(2) 1 d PDU B 1
F7' F 0.8326(13) 0.1959(10) 0.1453(8) 0.075(4) Uani 0.54(2) 1 d PDU B 2
F8' F 0.7254(7) 0.2969(8) 0.0568(9) 0.077(3) Uani 0.54(2) 1 d PDU B 2
F9' F 0.8700(13) 0.2648(13) -0.0357(8) 0.080(4) Uani 0.54(2) 1 d PDU B 2
F10' F 0.8566(9) 0.3274(8) 0.0728(10) 0.083(3) Uani 0.54(2) 1 d PDU B 2
F11' F 0.8278(17) 0.1471(9) 0.0418(11) 0.121(5) Uani 0.54(2) 1 d PDU B 2
F12' F 0.9616(9) 0.1785(13) 0.0583(14) 0.144(6) Uani 0.54(2) 1 d PDU B 2
O1 O 1.3845(2) 0.11251(18) 1.03903(16) 0.0407(6) Uani 1 1 d . . .
O2 O 1.46891(19) 0.17991(17) 1.15990(16) 0.0383(6) Uani 1 1 d . . .
O3 O 1.2733(2) 0.02473(18) 1.07740(15) 0.0410(6) Uani 1 1 d . . .
O4 O 1.2468(2) -0.01011(19) 1.25045(16) 0.0459(7) Uani 1 1 d . . .
O5 O 1.2647(2) 0.13719(19) 1.34064(17) 0.0548(8) Uani 1 1 d . . .
O6 O 0.94899(18) 0.47403(15) 0.69428(15) 0.0314(5) Uani 1 1 d . . .
O7 O 0.8319(2) 0.66096(17) 0.61305(16) 0.0403(6) Uani 1 1 d . . .
O8 O 0.82128(17) 0.38981(16) 0.74294(16) 0.0351(6) Uani 1 1 d . . .
O9 O 0.60062(17) 0.48299(16) 0.74506(15) 0.0338(5) Uani 1 1 d . . .
O10 O 0.48703(19) 0.68349(17) 0.75133(18) 0.0417(6) Uani 1 1 d . . .
N1 N 1.0178(2) 0.7577(2) 0.73882(18) 0.0354(7) Uani 1 1 d . . .
N2 N 0.7164(2) 0.53076(19) 0.89848(18) 0.0292(6) Uani 1 1 d . . .
C1 C 0.9882(2) 0.3827(2) 0.7192(2) 0.0263(7) Uani 1 1 d . . .
C2 C 1.0935(3) 0.3365(2) 0.7221(2) 0.0287(7) Uani 1 1 d . . .
H2 H 1.1362 0.3676 0.7059 0.034 Uiso 1 1 calc R . .
C3 C 1.1365(3) 0.2458(2) 0.7486(2) 0.0280(7) Uani 1 1 d . . .
C4 C 1.0735(3) 0.1997(2) 0.7724(2) 0.0286(7) Uani 1 1 d . . .
C5 C 0.9678(3) 0.2458(2) 0.7716(2) 0.0302(7) Uani 1 1 d . . .
H5 H 0.9250 0.2150 0.7889 0.036 Uiso 1 1 calc R . .
C6 C 0.9250(2) 0.3374(2) 0.7454(2) 0.0287(7) Uani 1 1 d . . .
C7 C 0.7558(3) 0.3427(2) 0.7467(2) 0.0327(8) Uani 1 1 d . . .
H7A H 0.7329 0.3356 0.8061 0.039 Uiso 1 1 calc R . .
H7B H 0.7933 0.2800 0.7203 0.039 Uiso 1 1 calc R . .
C8 C 0.6646(3) 0.3984(2) 0.7005(2) 0.0347(8) Uani 1 1 d . . .
H8A H 0.6884 0.4124 0.6435 0.042 Uiso 1 1 calc R . .
H8B H 0.6247 0.3614 0.6940 0.042 Uiso 1 1 calc R . .
C9 C 0.5155(3) 0.5343(3) 0.6993(2) 0.0412(9) Uani 1 1 d . . .
H9A H 0.4800 0.4947 0.6881 0.049 Uiso 1 1 calc R . .
H9B H 0.5405 0.5521 0.6444 0.049 Uiso 1 1 calc R . .
C10 C 0.4419(3) 0.6195(3) 0.7472(3) 0.0419(9) Uani 1 1 d . . .
H10A H 0.3784 0.6484 0.7189 0.050 Uiso 1 1 calc R . .
H10B H 0.4235 0.6029 0.8049 0.050 Uiso 1 1 calc R . .
C11 C 0.4150(3) 0.7753(3) 0.7711(3) 0.0432(9) Uani 1 1 d . . .
H11A H 0.3775 0.7780 0.8274 0.052 Uiso 1 1 calc R . .
H11B H 0.3646 0.7967 0.7291 0.052 Uiso 1 1 calc R . .
C12 C 0.8364(4) 0.7342(3) 0.5629(3) 0.0529(11) Uani 1 1 d . . .
H12A H 0.8459 0.7161 0.5026 0.063 Uiso 1 1 calc R . .
H12B H 0.8961 0.7458 0.5749 0.063 Uiso 1 1 calc R . .
C13 C 0.9041(3) 0.5737(2) 0.5759(2) 0.0373(8) Uani 1 1 d . . .
H13A H 0.9746 0.5685 0.5779 0.045 Uiso 1 1 calc R . .
H13B H 0.8931 0.5710 0.5160 0.045 Uiso 1 1 calc R . .
C14 C 0.8928(3) 0.4945(3) 0.6212(2) 0.0375(8) Uani 1 1 d . . .
H14A H 0.8193 0.5107 0.6389 0.045 Uiso 1 1 calc R . .
H14B H 0.9195 0.4392 0.5831 0.045 Uiso 1 1 calc R . .
C15 C 1.1965(3) 0.1004(2) 0.8648(2) 0.0311(7) Uani 1 1 d . . .
C16 C 1.2589(3) 0.1465(2) 0.8428(2) 0.0301(7) Uani 1 1 d . . .
C17 C 1.3226(3) 0.1535(2) 0.8998(2) 0.0317(7) Uani 1 1 d . . .
H17 H 1.3644 0.1859 0.8851 0.038 Uiso 1 1 calc R . .
C18 C 1.3244(3) 0.1124(2) 0.9784(2) 0.0325(8) Uani 1 1 d . . .
C19 C 1.2610(3) 0.0654(2) 0.9998(2) 0.0324(8) Uani 1 1 d . . .
C20 C 1.2108(3) -0.0223(3) 1.1060(2) 0.0412(9) Uani 1 1 d . . .
H20A H 1.2151 -0.0678 1.0626 0.049 Uiso 1 1 calc R . .
H20B H 1.1383 0.0227 1.1177 0.049 Uiso 1 1 calc R . .
C21 C 1.2504(4) -0.0711(3) 1.1851(2) 0.0487(10) Uani 1 1 d . . .
H21A H 1.2094 -0.1058 1.2059 0.058 Uiso 1 1 calc R . .
H21B H 1.3223 -0.1169 1.1715 0.058 Uiso 1 1 calc R . .
C22 C 1.3403(3) 0.0008(3) 1.2528(3) 0.0511(11) Uani 1 1 d . . .
H22A H 1.3475 0.0410 1.2063 0.061 Uiso 1 1 calc R . .
H22B H 1.3995 -0.0606 1.2451 0.061 Uiso 1 1 calc R . .
C23 C 1.3392(3) 0.0435(3) 1.3352(3) 0.0528(11) Uani 1 1 d . . .
H23A H 1.3229 0.0078 1.3818 0.063 Uiso 1 1 calc R . .
H23B H 1.4079 0.0415 1.3406 0.063 Uiso 1 1 calc R . .
C24 C 1.2596(4) 0.1785(3) 1.4201(3) 0.0614(13) Uani 1 1 d . . .
H24A H 1.3200 0.1930 1.4212 0.074 Uiso 1 1 calc R . .
H24B H 1.2620 0.1337 1.4652 0.074 Uiso 1 1 calc R . .
C25 C 1.5285(3) 0.1632(3) 1.2295(3) 0.0452(10) Uani 1 1 d . . .
H25A H 1.5787 0.0973 1.2276 0.054 Uiso 1 1 calc R . .
H25B H 1.4827 0.1742 1.2828 0.054 Uiso 1 1 calc R . .
C26 C 1.5262(3) 0.1289(3) 1.0867(3) 0.0425(9) Uani 1 1 d . . .
H26A H 1.5546 0.0616 1.0984 0.051 Uiso 1 1 calc R . .
H26B H 1.5842 0.1458 1.0698 0.051 Uiso 1 1 calc R . .
C27 C 1.4589(3) 0.1492(3) 1.0163(2) 0.0401(9) Uani 1 1 d . . .
H27A H 1.4244 0.2171 1.0082 0.048 Uiso 1 1 calc R . .
H27B H 1.5007 0.1197 0.9630 0.048 Uiso 1 1 calc R . .
C28 C 1.3185(3) 0.2368(3) 0.7298(2) 0.0385(9) Uani 1 1 d . . .
H28A H 1.3093 0.2595 0.6722 0.058 Uiso 1 1 calc R . .
H28B H 1.3905 0.1945 0.7330 0.058 Uiso 1 1 calc R . .
H28C H 1.2990 0.2896 0.7689 0.058 Uiso 1 1 calc R . .
C29 C 1.2512(3) 0.1855(2) 0.7532(2) 0.0316(8) Uani 1 1 d . . .
C30 C 1.2747(3) 0.1002(2) 0.6975(2) 0.0347(8) Uani 1 1 d . . .
C31 C 1.3503(3) 0.0681(3) 0.6296(2) 0.0440(9) Uani 1 1 d . . .
H31 H 1.3937 0.0990 0.6148 0.053 Uiso 1 1 calc R . .
C32 C 1.3617(3) -0.0102(3) 0.5833(3) 0.0522(11) Uani 1 1 d . . .
H32 H 1.4136 -0.0330 0.5371 0.063 Uiso 1 1 calc R . .
C33 C 1.2986(3) -0.0543(3) 0.6039(3) 0.0516(11) Uani 1 1 d . . .
H33 H 1.3064 -0.1068 0.5716 0.062 Uiso 1 1 calc R . .
C34 C 1.2229(3) -0.0223(3) 0.6722(2) 0.0416(9) Uani 1 1 d . . .
H34 H 1.1796 -0.0534 0.6864 0.050 Uiso 1 1 calc R . .
C35 C 1.2107(3) 0.0543(2) 0.7194(2) 0.0339(8) Uani 1 1 d . . .
C36 C 1.1320(3) 0.0977(2) 0.7957(2) 0.0331(8) Uani 1 1 d . . .
C37 C 1.0628(3) 0.0481(2) 0.8203(2) 0.0383(9) Uani 1 1 d . . .
H37A H 1.0158 0.0790 0.8703 0.057 Uiso 1 1 calc R . .
H37B H 1.1049 -0.0168 0.8330 0.057 Uiso 1 1 calc R . .
H37C H 1.0230 0.0502 0.7736 0.057 Uiso 1 1 calc R . .
C38 C 1.1968(3) 0.0604(2) 0.9442(2) 0.0328(8) Uani 1 1 d . . .
H38 H 1.1530 0.0300 0.9595 0.039 Uiso 1 1 calc R . .
C39 C 0.9823(5) 0.8643(4) 0.4471(3) 0.0750(16) Uani 1 1 d . . .
H39 H 0.9606 0.8751 0.3922 0.090 Uiso 1 1 calc R . .
C40 C 0.9312(4) 0.9300(4) 0.5111(3) 0.0669(14) Uani 1 1 d . . .
H40 H 0.8746 0.9860 0.4999 0.080 Uiso 1 1 calc R . .
C41 C 0.9625(4) 0.9142(3) 0.5914(3) 0.0554(11) Uani 1 1 d . . .
H41 H 0.9273 0.9591 0.6353 0.066 Uiso 1 1 calc R . .
C42 C 1.0454(3) 0.8328(3) 0.6075(3) 0.0446(10) Uani 1 1 d . . .
C43 C 1.0959(4) 0.7693(3) 0.5441(3) 0.0610(12) Uani 1 1 d . . .
H43 H 1.1537 0.7140 0.5545 0.073 Uiso 1 1 calc R . .
C44 C 1.0627(5) 0.7852(4) 0.4627(3) 0.0749(15) Uani 1 1 d . . .
H44 H 1.0972 0.7400 0.4189 0.090 Uiso 1 1 calc R . .
C45 C 1.0738(3) 0.8102(3) 0.6956(3) 0.0452(10) Uani 1 1 d . . .
H45A H 1.1487 0.7725 0.6939 0.054 Uiso 1 1 calc R . .
H45B H 1.0566 0.8684 0.7277 0.054 Uiso 1 1 calc R . .
C46 C 0.9177(3) 0.8043(3) 0.7644(2) 0.0385(9) Uani 1 1 d . . .
H46 H 0.8857 0.8700 0.7594 0.046 Uiso 1 1 calc R . .
C47 C 0.8619(3) 0.7580(3) 0.7973(2) 0.0375(8) Uani 1 1 d . . .
H47 H 0.7915 0.7918 0.8170 0.045 Uiso 1 1 calc R . .
C48 C 0.9067(3) 0.6616(2) 0.8025(2) 0.0300(7) Uani 1 1 d . . .
C49 C 1.0113(3) 0.6156(2) 0.7779(2) 0.0333(8) Uani 1 1 d . . .
H49 H 1.0452 0.5501 0.7830 0.040 Uiso 1 1 calc R . .
C50 C 1.0653(3) 0.6649(3) 0.7462(2) 0.0346(8) Uani 1 1 d . . .
H50 H 1.1367 0.6335 0.7293 0.041 Uiso 1 1 calc R . .
C51 C 0.8427(3) 0.6125(2) 0.8329(2) 0.0312(7) Uani 1 1 d . . .
C52 C 0.8791(3) 0.5343(2) 0.8831(2) 0.0322(8) Uani 1 1 d . . .
H52 H 0.9487 0.5082 0.8949 0.039 Uiso 1 1 calc R . .
C53 C 0.8147(3) 0.4949(2) 0.9156(2) 0.0328(8) Uani 1 1 d . . .
H53 H 0.8395 0.4421 0.9503 0.039 Uiso 1 1 calc R . .
C54 C 0.6810(3) 0.6022(3) 0.8465(2) 0.0358(8) Uani 1 1 d . . .
H54 H 0.6125 0.6241 0.8326 0.043 Uiso 1 1 calc R . .
C55 C 0.7419(3) 0.6443(3) 0.8131(2) 0.0370(8) Uani 1 1 d . . .
H55 H 0.7156 0.6951 0.7764 0.044 Uiso 1 1 calc R . .
C56 C 0.6437(3) 0.4955(2) 0.9431(2) 0.0318(8) Uani 1 1 d . . .
H56A H 0.6820 0.4314 0.9622 0.038 Uiso 1 1 calc R . .
H56B H 0.5949 0.4943 0.9044 0.038 Uiso 1 1 calc R . .
C57 C 0.5860(3) 0.5591(2) 1.0181(2) 0.0293(7) Uani 1 1 d . . .
C58 C 0.6297(3) 0.5474(3) 1.0934(2) 0.0365(8) Uani 1 1 d . . .
H58 H 0.6940 0.4970 1.0990 0.044 Uiso 1 1 calc R . .
C59 C 0.5796(3) 0.6093(3) 1.1605(2) 0.0404(9) Uani 1 1 d . . .
H59 H 0.6099 0.6016 1.2118 0.048 Uiso 1 1 calc R . .
C60 C 0.4867(3) 0.6815(3) 1.1527(2) 0.0405(9) Uani 1 1 d . . .
H60 H 0.4528 0.7239 1.1987 0.049 Uiso 1 1 calc R . .
C61 C 0.4414(3) 0.6933(3) 1.0786(2) 0.0396(9) Uani 1 1 d . . .
H61 H 0.3766 0.7433 1.0739 0.048 Uiso 1 1 calc R . .
C62 C 0.4911(3) 0.6317(2) 1.0109(2) 0.0325(8) Uani 1 1 d . . .
H62 H 0.4602 0.6394 0.9599 0.039 Uiso 1 1 calc R . .

loop_
_atom_site_aniso_label
_atom_site_aniso_U_11
_atom_site_aniso_U_22
_atom_site_aniso_U_33
_atom_site_aniso_U_23
_atom_site_aniso_U_13
_atom_site_aniso_U_12
P1 0.0442(6) 0.0404(6) 0.0390(5) 0.0076(4) -0.0109(4) -0.0197(5)
P2 0.0472(6) 0.0518(7) 0.0532(7) -0.0002(5) -0.0220(5) -0.0193(5)
F1 0.046(2) 0.072(4) 0.068(4) -0.012(3) -0.014(2) -0.010(2)
F2 0.134(6) 0.093(4) 0.036(2) 0.007(2) 0.014(3) -0.042(4)
F4 0.055(3) 0.054(2) 0.107(4) 0.008(2) -0.043(3) -0.020(2)
F5 0.072(3) 0.056(2) 0.064(3) 0.0119(19) 0.005(2) -0.027(2)
F1' 0.154(18) 0.068(12) 0.080(12) 0.044(10) -0.077(12) -0.056(12)
F2' 0.077(9) 0.093(9) 0.113(11) -0.025(8) 0.012(8) -0.028(7)
F4' 0.110(12) 0.088(9) 0.094(10) 0.008(7) -0.066(9) -0.021(8)
F5' 0.102(11) 0.153(14) 0.163(16) -0.028(12) 0.019(11) -0.106(11)
F3 0.111(3) 0.065(2) 0.144(3) -0.019(2) -0.075(2) -0.0202(19)
F6 0.0514(14) 0.0619(16) 0.0637(16) -0.0015(12) -0.0082(12) -0.0354(12)
F7 0.069(7) 0.115(11) 0.038(4) 0.007(6) -0.014(4) -0.051(8)
F8 0.051(6) 0.205(16) 0.073(6) 0.012(8) -0.029(4) -0.046(8)
F9 0.182(14) 0.155(14) 0.042(6) -0.017(6) 0.020(7) -0.086(9)
F10 0.167(15) 0.050(6) 0.128(10) -0.028(6) -0.011(11) 0.002(7)
F11 0.139(10) 0.072(6) 0.077(6) -0.010(4) -0.015(6) -0.057(7)
F12 0.043(5) 0.100(8) 0.064(5) -0.006(4) -0.013(3) -0.038(5)
F7' 0.081(5) 0.079(7) 0.050(5) 0.025(5) -0.013(4) -0.018(5)
F8' 0.045(4) 0.087(6) 0.095(8) 0.041(5) -0.019(4) -0.021(4)
F9' 0.106(6) 0.109(7) 0.052(6) 0.029(5) -0.012(5) -0.072(6)
F10' 0.082(6) 0.071(6) 0.121(8) 0.007(5) -0.015(5) -0.057(5)
F11' 0.185(13) 0.069(6) 0.148(9) -0.003(5) -0.042(9) -0.084(8)
F12' 0.068(7) 0.100(9) 0.202(13) 0.025(8) -0.005(7) 0.024(5)
O1 0.0488(16) 0.0465(15) 0.0393(14) 0.0074(12) -0.0167(12) -0.0297(13)
O2 0.0383(14) 0.0351(14) 0.0408(14) 0.0020(11) -0.0131(11) -0.0125(11)
O3 0.0540(16) 0.0468(15) 0.0329(13) 0.0126(11) -0.0166(12) -0.0294(13)
O4 0.0540(17) 0.0447(16) 0.0335(14) -0.0006(12) -0.0086(12) -0.0141(13)
O5 0.073(2) 0.0350(15) 0.0424(16) -0.0004(12) -0.0255(15) -0.0040(14)
O6 0.0359(13) 0.0249(12) 0.0345(13) 0.0034(10) -0.0106(10) -0.0125(10)
O7 0.0501(16) 0.0279(13) 0.0400(14) 0.0030(11) -0.0044(12) -0.0136(12)
O8 0.0281(12) 0.0277(13) 0.0523(15) 0.0033(11) -0.0064(11) -0.0140(10)
O9 0.0299(13) 0.0361(14) 0.0357(13) -0.0022(10) -0.0088(10) -0.0127(11)
O10 0.0315(13) 0.0355(14) 0.0603(17) 0.0004(12) -0.0162(12) -0.0134(11)
N1 0.0459(18) 0.0433(18) 0.0288(15) 0.0109(13) -0.0147(14) -0.0283(15)
N2 0.0261(14) 0.0285(15) 0.0333(15) 0.0015(12) -0.0018(12) -0.0121(12)
C1 0.0310(17) 0.0231(16) 0.0276(16) 0.0002(13) -0.0042(14) -0.0137(14)
C2 0.0305(18) 0.0302(18) 0.0290(17) 0.0039(13) -0.0036(14) -0.0160(15)
C3 0.0303(17) 0.0315(18) 0.0241(16) 0.0009(13) -0.0046(14) -0.0145(14)
C4 0.0352(18) 0.0249(17) 0.0277(17) 0.0021(13) -0.0055(14) -0.0141(14)
C5 0.0356(19) 0.0298(18) 0.0301(17) 0.0020(14) -0.0029(15) -0.0185(15)
C6 0.0284(17) 0.0309(18) 0.0277(17) -0.0014(13) -0.0067(14) -0.0122(14)
C7 0.0324(18) 0.0323(18) 0.0382(19) -0.0021(15) -0.0016(15) -0.0187(15)
C8 0.0348(19) 0.039(2) 0.0355(19) -0.0014(15) -0.0028(15) -0.0201(16)
C9 0.041(2) 0.043(2) 0.045(2) 0.0014(17) -0.0212(18) -0.0180(17)
C10 0.032(2) 0.040(2) 0.058(2) 0.0016(18) -0.0148(18) -0.0166(17)
C11 0.038(2) 0.036(2) 0.052(2) 0.0026(17) -0.0194(18) -0.0095(17)
C12 0.079(3) 0.039(2) 0.042(2) 0.0044(18) -0.011(2) -0.024(2)
C13 0.043(2) 0.0329(19) 0.0345(19) -0.0007(15) -0.0054(16) -0.0141(16)
C14 0.043(2) 0.036(2) 0.038(2) 0.0039(15) -0.0159(17) -0.0177(17)
C15 0.0352(19) 0.0263(17) 0.0328(18) 0.0022(14) -0.0064(15) -0.0132(15)
C16 0.0299(18) 0.0285(17) 0.0313(18) 0.0032(14) -0.0040(14) -0.0114(14)
C17 0.0338(18) 0.0288(18) 0.0341(18) 0.0028(14) -0.0052(15) -0.0144(15)
C18 0.0299(18) 0.0325(19) 0.0358(19) 0.0028(15) -0.0094(15) -0.0122(15)
C19 0.0378(19) 0.0287(18) 0.0301(18) 0.0034(14) -0.0042(15) -0.0132(15)
C20 0.058(2) 0.037(2) 0.035(2) 0.0054(16) -0.0058(18) -0.0264(19)
C21 0.075(3) 0.034(2) 0.039(2) 0.0066(17) -0.010(2) -0.025(2)
C22 0.058(3) 0.039(2) 0.041(2) -0.0009(17) -0.013(2) -0.004(2)
C23 0.058(3) 0.038(2) 0.049(2) 0.0006(18) -0.027(2) -0.003(2)
C24 0.094(4) 0.035(2) 0.047(2) 0.0015(19) -0.029(2) -0.014(2)
C25 0.055(2) 0.037(2) 0.045(2) 0.0098(17) -0.0231(19) -0.0180(19)
C26 0.034(2) 0.042(2) 0.051(2) -0.0053(18) -0.0097(18) -0.0124(17)
C27 0.039(2) 0.046(2) 0.042(2) 0.0020(17) -0.0087(17) -0.0239(18)
C28 0.0292(18) 0.042(2) 0.044(2) 0.0119(17) -0.0080(16) -0.0137(16)
C29 0.0288(18) 0.0293(18) 0.0372(19) 0.0067(14) -0.0073(15) -0.0120(15)
C30 0.0358(19) 0.0312(19) 0.0313(18) 0.0092(14) -0.0124(15) -0.0066(15)
C31 0.043(2) 0.044(2) 0.033(2) 0.0094(17) -0.0058(17) -0.0065(18)
C32 0.055(3) 0.043(2) 0.037(2) 0.0016(18) -0.0061(19) 0.001(2)
C33 0.062(3) 0.036(2) 0.040(2) -0.0019(17) -0.017(2) -0.001(2)
C34 0.050(2) 0.0292(19) 0.043(2) 0.0047(16) -0.0205(18) -0.0098(17)
C35 0.0367(19) 0.0300(18) 0.0325(18) 0.0064(14) -0.0134(15) -0.0093(15)
C36 0.0381(19) 0.0292(18) 0.0361(19) 0.0095(14) -0.0122(16) -0.0168(15)
C37 0.047(2) 0.0299(19) 0.047(2) 0.0088(16) -0.0171(18) -0.0221(17)
C38 0.039(2) 0.0313(18) 0.0339(18) 0.0024(14) -0.0049(16) -0.0207(16)
C39 0.094(4) 0.095(4) 0.045(3) 0.023(3) -0.025(3) -0.045(4)
C40 0.069(3) 0.075(3) 0.056(3) 0.026(3) -0.020(3) -0.027(3)
C41 0.068(3) 0.051(3) 0.048(2) 0.008(2) -0.005(2) -0.025(2)
C42 0.050(2) 0.053(2) 0.043(2) 0.0173(19) -0.0119(19) -0.033(2)
C43 0.062(3) 0.060(3) 0.053(3) 0.018(2) -0.003(2) -0.019(2)
C44 0.097(4) 0.073(4) 0.045(3) 0.003(2) -0.001(3) -0.027(3)
C45 0.056(2) 0.053(2) 0.046(2) 0.0205(19) -0.0200(19) -0.039(2)
C46 0.048(2) 0.0308(19) 0.037(2) 0.0085(15) -0.0153(17) -0.0150(17)
C47 0.0330(19) 0.040(2) 0.0346(19) 0.0065(16) -0.0036(16) -0.0102(16)
C48 0.0320(18) 0.0338(19) 0.0250(16) 0.0055(14) -0.0057(14) -0.0142(15)
C49 0.0315(18) 0.0296(18) 0.0386(19) 0.0022(15) -0.0048(15) -0.0123(15)
C50 0.0339(19) 0.040(2) 0.0321(18) 0.0032(15) -0.0053(15) -0.0177(16)
C51 0.0286(18) 0.0323(18) 0.0298(17) 0.0011(14) -0.0027(14) -0.0100(15)
C52 0.0232(17) 0.0328(19) 0.0381(19) 0.0040(15) -0.0025(15) -0.0095(14)
C53 0.0313(18) 0.0312(18) 0.0339(18) 0.0043(14) -0.0049(15) -0.0110(15)
C54 0.0262(18) 0.043(2) 0.0370(19) 0.0077(16) -0.0071(15) -0.0127(16)
C55 0.0320(19) 0.041(2) 0.038(2) 0.0113(16) -0.0064(16) -0.0141(16)
C56 0.0302(18) 0.0308(18) 0.0376(19) 0.0019(15) -0.0014(15) -0.0163(15)
C57 0.0284(17) 0.0338(18) 0.0310(18) 0.0024(14) -0.0001(14) -0.0190(15)
C58 0.0319(19) 0.039(2) 0.041(2) 0.0084(16) -0.0075(16) -0.0169(16)
C59 0.048(2) 0.051(2) 0.0324(19) 0.0025(17) -0.0066(17) -0.029(2)
C60 0.046(2) 0.043(2) 0.037(2) -0.0050(16) 0.0070(17) -0.0239(19)
C61 0.035(2) 0.034(2) 0.048(2) 0.0013(16) 0.0010(17) -0.0150(16)
C62 0.0282(18) 0.0345(19) 0.0366(19) 0.0029(15) -0.0028(15) -0.0151(15)

loop_
_atom_type_symbol
_atom_type_description
_atom_type_scat_dispersion_real
_atom_type_scat_dispersion_imag
_atom_type_scat_source
C C 0.0033 0.0016 'International Tables Vol C Tables 4.2.6.8 and 6.1.1.4'
H H 0.0000 0.0000 'International Tables Vol C Tables 4.2.6.8 and 6.1.1.4'
N N 0.0061 0.0033 'International Tables Vol C Tables 4.2.6.8 and 6.1.1.4'
O O 0.0106 0.0060 'International Tables Vol C Tables 4.2.6.8 and 6.1.1.4'
F F 0.0171 0.0103 'International Tables Vol C Tables 4.2.6.8 and 6.1.1.4'
P P 0.1023 0.0942 'International Tables Vol C Tables 4.2.6.8 and 6.1.1.4'

loop_
_geom_angle_atom_site_label_1
_geom_angle_atom_site_label_2
_geom_angle_atom_site_label_3
_geom_angle
_geom_angle_site_symmetry_1
_geom_angle_site_symmetry_3
F11' P1 F8 65.1(8) . .
F11' P1 F12' 94.4(8) . .
F8 P1 F12' 157.4(8) . .
F11' P1 F10 155.1(8) . .
F8 P1 F10 95.5(9) . .
F12' P1 F10 106.7(9) . .
F11' P1 F7' 74.7(11) . .
F8 P1 F7' 95.6(9) . .
F12' P1 F7' 87.2(9) . .
F10 P1 F7' 92.9(12) . .
F11' P1 F9 90.3(14) . .
F8 P1 F9 80.2(11) . .
F12' P1 F9 91.2(13) . .
F10 P1 F9 102.1(14) . .
F7' P1 F9 164.7(10) . .
F11' P1 F9' 105.1(10) . .
F8 P1 F9' 88.3(8) . .
F12' P1 F9' 88.3(9) . .
F10 P1 F9' 88.9(12) . .
F7' P1 F9' 175.5(9) . .
F9 P1 F9' 15.0(13) . .
F11' P1 F12 109.6(8) . .
F8 P1 F12 174.5(10) . .
F12' P1 F12 17.2(11) . .
F10 P1 F12 90.0(10) . .
F7' P1 F12 84.0(8) . .
F9 P1 F12 98.8(11) . .
F9' P1 F12 91.9(7) . .
F11' P1 F7 91.2(12) . .
F8 P1 F7 93.8(8) . .
F12' P1 F7 95.9(9) . .
F10 P1 F7 73.9(13) . .
F7' P1 F7 19.3(8) . .
F9 P1 F7 172.5(13) . .
F9' P1 F7 162.8(9) . .
F12 P1 F7 87.6(7) . .
F11' P1 F10' 175.3(8) . .
F8 P1 F10' 110.8(10) . .
F12' P1 F10' 90.1(9) . .
F10 P1 F10' 20.4(10) . .
F7' P1 F10' 104.1(9) . .
F9 P1 F10' 91.1(12) . .
F9' P1 F10' 76.4(9) . .
F12 P1 F10' 74.6(7) . .
F7 P1 F10' 86.9(9) . .
F11' P1 F8' 90.1(7) . .
F8 P1 F8' 27.3(7) . .
F12' P1 F8' 175.3(8) . .
F10 P1 F8' 68.6(8) . .
F7' P1 F8' 92.6(7) . .
F9 P1 F8' 90.2(12) . .
F9' P1 F8' 92.0(7) . .
F12 P1 F8' 158.1(6) . .
F7 P1 F8' 82.5(7) . .
F10' P1 F8' 85.4(6) . .
F11' P1 F11 30.8(6) . .
F8 P1 F11 90.7(8) . .
F12' P1 F11 67.0(8) . .
F10 P1 F11 173.6(8) . .
F7' P1 F11 87.9(8) . .
F9 P1 F11 77.6(11) . .
F9' P1 F11 89.9(9) . .
F12 P1 F11 83.8(7) . .
F7 P1 F11 107.1(9) . .
F10' P1 F11 153.8(7) . .
F8' P1 F11 117.7(6) . .
F5' P2 F2 141.1(10) . .
F5' P2 F1' 104.8(14) . .
F2 P2 F1' 111.1(10) . .
F5' P2 F1 122.5(11) . .
F2 P2 F1 92.8(4) . .
F1' P2 F1 18.4(11) . .
F5' P2 F3 78.5(6) . .
F2 P2 F3 88.0(3) . .
F1' P2 F3 88.5(11) . .
F1 P2 F3 88.0(4) . .
F5' P2 F4 50.2(10) . .
F2 P2 F4 94.1(3) . .
F1' P2 F4 154.6(11) . .
F1 P2 F4 172.8(4) . .
F3 P2 F4 90.1(2) . .
F5' P2 F6 98.5(6) . .
F2 P2 F6 95.4(3) . .
F1' P2 F6 90.7(11) . .
F1 P2 F6 92.4(4) . .
F3 P2 F6 176.6(2) . .
F4 P2 F6 89.14(18) . .
F5' P2 F4' 92.4(11) . .
F2 P2 F4' 53.5(7) . .
F1' P2 F4' 162.4(12) . .
F1 P2 F4' 145.0(8) . .
F3 P2 F4' 98.7(5) . .
F4 P2 F4' 42.2(7) . .
F6 P2 F4' 83.0(5) . .
F5' P2 F5 39.1(10) . .
F2 P2 F5 178.4(3) . .
F1' P2 F5 68.1(10) . .
F1 P2 F5 86.4(3) . .
F3 P2 F5 90.6(3) . .
F4 P2 F5 86.6(3) . .
F6 P2 F5 86.0(2) . .
F4' P2 F5 127.5(8) . .
F5' P2 F2' 172.8(10) . .
F2 P2 F2' 36.3(6) . .
F1' P2 F2' 80.5(11) . .
F1 P2 F2' 63.3(7) . .
F3 P2 F2' 106.8(6) . .
F4 P2 F2' 123.9(7) . .
F6 P2 F2' 76.4(5) . .
F4' P2 F2' 82.0(9) . .
F5 P2 F2' 143.7(7) . .
C18 O1 C27 116.8(3) . .
C26 O2 C25 112.8(3) . .
C19 O3 C20 118.2(3) . .
C21 O4 C22 114.0(3) . .
C23 O5 C24 111.0(3) . .
C1 O6 C14 116.3(2) . .
C12 O7 C13 109.6(3) . .
C6 O8 C7 118.1(3) . .
C9 O9 C8 109.3(3) . .
C11 O10 C10 113.5(3) . .
C46 N1 C50 121.1(3) . .
C46 N1 C45 118.3(3) . .
C50 N1 C45 120.5(3) . .
C54 N2 C53 121.0(3) . .
C54 N2 C56 119.2(3) . .
C53 N2 C56 119.6(3) . .
O6 C1 C2 118.2(3) . .
O6 C1 C6 122.2(3) . .
C2 C1 C6 119.5(3) . .
C3 C2 C1 120.6(3) . .
C3 C2 H2 119.7 . .
C1 C2 H2 119.7 . .
C2 C3 C4 119.8(3) . .
C2 C3 C29 126.4(3) . .
C4 C3 C29 113.8(3) . .
C5 C4 C3 120.2(3) . .
C5 C4 C36 125.6(3) . .
C3 C4 C36 114.2(3) . .
C4 C5 C6 119.7(3) . .
C4 C5 H5 120.2 . .
C6 C5 H5 120.2 . .
O8 C6 C5 124.5(3) . .
O8 C6 C1 115.4(3) . .
C5 C6 C1 120.2(3) . .
O8 C7 C8 108.7(3) . .
O8 C7 H7A 110.0 . .
C8 C7 H7A 110.0 . .
O8 C7 H7B 110.0 . .
C8 C7 H7B 110.0 . .
H7A C7 H7B 108.3 . .
O9 C8 C7 110.8(3) . .
O9 C8 H8A 109.5 . .
C7 C8 H8A 109.5 . .
O9 C8 H8B 109.5 . .
C7 C8 H8B 109.5 . .
H8A C8 H8B 108.1 . .
O9 C9 C10 111.1(3) . .
O9 C9 H9A 109.4 . .
C10 C9 H9A 109.4 . .
O9 C9 H9B 109.4 . .
C10 C9 H9B 109.4 . .
H9A C9 H9B 108.0 . .
O10 C10 C9 109.7(3) . .
O10 C10 H10A 109.7 . .
C9 C10 H10A 109.7 . .
O10 C10 H10B 109.7 . .
C9 C10 H10B 109.7 . .
H10A C10 H10B 108.2 . .
O10 C11 C25 108.5(3) . 2_767
O10 C11 H11A 110.0 . .
C25 C11 H11A 110.0 2_767 .
O10 C11 H11B 110.0 . .
C25 C11 H11B 110.0 2_767 .
H11A C11 H11B 108.4 . .
O7 C12 C24 111.2(4) . 2_767
O7 C12 H12A 109.4 . .
C24 C12 H12A 109.4 2_767 .
O7 C12 H12B 109.4 . .
C24 C12 H12B 109.4 2_767 .
H12A C12 H12B 108.0 . .
O7 C13 C14 111.1(3) . .
O7 C13 H13A 109.4 . .
C14 C13 H13A 109.4 . .
O7 C13 H13B 109.4 . .
C14 C13 H13B 109.4 . .
H13A C13 H13B 108.0 . .
O6 C14 C13 109.4(3) . .
O6 C14 H14A 109.8 . .
C13 C14 H14A 109.8 . .
O6 C14 H14B 109.8 . .
C13 C14 H14B 109.8 . .
H14A C14 H14B 108.2 . .
C16 C15 C38 120.5(3) . .
C16 C15 C36 114.2(3) . .
C38 C15 C36 125.3(3) . .
C15 C16 C17 120.2(3) . .
C15 C16 C29 114.5(3) . .
C17 C16 C29 125.3(3) . .
C18 C17 C16 119.5(3) . .
C18 C17 H17 120.3 . .
C16 C17 H17 120.3 . .
O1 C18 C17 125.4(3) . .
O1 C18 C19 115.0(3) . .
C17 C18 C19 119.7(3) . .
C38 C19 O3 125.5(3) . .
C38 C19 C18 120.6(3) . .
O3 C19 C18 113.8(3) . .
O3 C20 C21 106.9(3) . .
O3 C20 H20A 110.3 . .
C21 C20 H20A 110.3 . .
O3 C20 H20B 110.3 . .
C21 C20 H20B 110.3 . .
H20A C20 H20B 108.6 . .
O4 C21 C20 113.6(3) . .
O4 C21 H21A 108.8 . .
C20 C21 H21A 108.8 . .
O4 C21 H21B 108.8 . .
C20 C21 H21B 108.8 . .
H21A C21 H21B 107.7 . .
O4 C22 C23 109.7(4) . .
O4 C22 H22A 109.7 . .
C23 C22 H22A 109.7 . .
O4 C22 H22B 109.7 . .
C23 C22 H22B 109.7 . .
H22A C22 H22B 108.2 . .
O5 C23 C22 109.9(3) . .
O5 C23 H23A 109.7 . .
C22 C23 H23A 109.7 . .
O5 C23 H23B 109.7 . .
C22 C23 H23B 109.7 . .
H23A C23 H23B 108.2 . .
O5 C24 C12 111.7(4) . 2_767
O5 C24 H24A 109.3 . .
C12 C24 H24A 109.3 2_767 .
O5 C24 H24B 109.3 . .
C12 C24 H24B 109.3 2_767 .
H24A C24 H24B 107.9 . .
O2 C25 C11 112.2(3) . 2_767
O2 C25 H25A 109.2 . .
C11 C25 H25A 109.2 2_767 .
O2 C25 H25B 109.2 . .
C11 C25 H25B 109.2 2_767 .
H25A C25 H25B 107.9 . .
O2 C26 C27 110.0(3) . .
O2 C26 H26A 109.7 . .
C27 C26 H26A 109.7 . .
O2 C26 H26B 109.7 . .
C27 C26 H26B 109.7 . .
H26A C26 H26B 108.2 . .
O1 C27 C26 107.5(3) . .
O1 C27 H27A 110.2 . .
C26 C27 H27A 110.2 . .
O1 C27 H27B 110.2 . .
C26 C27 H27B 110.2 . .
H27A C27 H27B 108.5 . .
C29 C28 H28A 109.5 . .
C29 C28 H28B 109.5 . .
H28A C28 H28B 109.5 . .
C29 C28 H28C 109.5 . .
H28A C28 H28C 109.5 . .
H28B C28 H28C 109.5 . .
C28 C29 C30 114.9(3) . .
C28 C29 C3 113.4(3) . .
C30 C29 C3 104.3(3) . .
C28 C29 C16 114.3(3) . .
C30 C29 C16 103.3(3) . .
C3 C29 C16 105.4(3) . .
C31 C30 C35 120.3(4) . .
C31 C30 C29 125.5(3) . .
C35 C30 C29 114.2(3) . .
C30 C31 C32 119.1(4) . .
C30 C31 H31 120.4 . .
C32 C31 H31 120.4 . .
C33 C32 C31 120.6(4) . .
C33 C32 H32 119.7 . .
C31 C32 H32 119.7 . .
C32 C33 C34 120.3(4) . .
C32 C33 H33 119.9 . .
C34 C33 H33 119.9 . .
C35 C34 C33 120.3(4) . .
C35 C34 H34 119.8 . .
C33 C34 H34 119.8 . .
C34 C35 C30 119.4(4) . .
C34 C35 C36 126.7(3) . .
C30 C35 C36 113.9(3) . .
C37 C36 C15 114.1(3) . .
C37 C36 C35 114.3(3) . .
C15 C36 C35 104.1(3) . .
C37 C36 C4 113.7(3) . .
C15 C36 C4 105.0(3) . .
C35 C36 C4 104.5(3) . .
C36 C37 H37A 109.5 . .
C36 C37 H37B 109.5 . .
H37A C37 H37B 109.5 . .
C36 C37 H37C 109.5 . .
H37A C37 H37C 109.5 . .
H37B C37 H37C 109.5 . .
C19 C38 C15 119.5(3) . .
C19 C38 H38 120.3 . .
C15 C38 H38 120.3 . .
C44 C39 C40 120.1(5) . .
C44 C39 H39 120.0 . .
C40 C39 H39 120.0 . .
C39 C40 C41 120.1(5) . .
C39 C40 H40 120.0 . .
C41 C40 H40 120.0 . .
C42 C41 C40 119.9(5) . .
C42 C41 H41 120.1 . .
C40 C41 H41 120.1 . .
C43 C42 C41 119.6(4) . .
C43 C42 C45 119.6(4) . .
C41 C42 C45 120.6(4) . .
C42 C43 C44 120.2(5) . .
C42 C43 H43 119.9 . .
C44 C43 H43 119.9 . .
C39 C44 C43 120.1(5) . .
C39 C44 H44 119.9 . .
C43 C44 H44 119.9 . .
N1 C45 C42 110.6(3) . .
N1 C45 H45A 109.5 . .
C42 C45 H45A 109.5 . .
N1 C45 H45B 109.5 . .
C42 C45 H45B 109.5 . .
H45A C45 H45B 108.1 . .
N1 C46 C47 120.2(3) . .
N1 C46 H46 119.9 . .
C47 C46 H46 119.9 . .
C46 C47 C48 120.7(3) . .
C46 C47 H47 119.7 . .
C48 C47 H47 119.7 . .
C49 C48 C47 117.6(3) . .
C49 C48 C51 122.8(3) . .
C47 C48 C51 119.6(3) . .
C50 C49 C48 119.8(3) . .
C50 C49 H49 120.1 . .
C48 C49 H49 120.1 . .
N1 C50 C49 120.5(3) . .
N1 C50 H50 119.8 . .
C49 C50 H50 119.8 . .
C55 C51 C52 117.6(3) . .
C55 C51 C48 120.5(3) . .
C52 C51 C48 121.9(3) . .
C53 C52 C51 120.1(3) . .
C53 C52 H52 119.9 . .
C51 C52 H52 119.9 . .
N2 C53 C52 120.2(3) . .
N2 C53 H53 119.9 . .
C52 C53 H53 119.9 . .
N2 C54 C55 120.9(3) . .
N2 C54 H54 119.5 . .
C55 C54 H54 119.5 . .
C54 C55 C51 120.0(3) . .
C54 C55 H55 120.0 . .
C51 C55 H55 120.0 . .
N2 C56 C57 108.5(3) . .
N2 C56 H56A 110.0 . .
C57 C56 H56A 110.0 . .
N2 C56 H56B 110.0 . .
C57 C56 H56B 110.0 . .
H56A C56 H56B 108.4 . .
C62 C57 C58 119.7(3) . .
C62 C57 C56 120.1(3) . .
C58 C57 C56 120.2(3) . .
C59 C58 C57 120.2(3) . .
C59 C58 H58 119.9 . .
C57 C58 H58 119.9 . .
C60 C59 C58 119.9(4) . .
C60 C59 H59 120.0 . .
C58 C59 H59 120.0 . .
C59 C60 C61 120.7(4) . .
C59 C60 H60 119.7 . .
C61 C60 H60 119.7 . .
C60 C61 C62 119.8(4) . .
C60 C61 H61 120.1 . .
C62 C61 H61 120.1 . .
C57 C62 C61 119.7(3) . .
C57 C62 H62 120.1 . .
C61 C62 H62 120.1 . .

loop_
_geom_bond_atom_site_label_1
_geom_bond_atom_site_label_2
_geom_bond_distance
_geom_bond_site_symmetry_2
P1 F11' 1.513(8) .
P1 F8 1.521(11) .
P1 F12' 1.523(11) .
P1 F10 1.531(12) .
P1 F7' 1.553(12) .
P1 F9 1.565(14) .
P1 F9' 1.582(11) .
P1 F12 1.593(9) .
P1 F7 1.594(13) .
P1 F10' 1.599(9) .
P1 F8' 1.612(9) .
P1 F11 1.626(10) .
P2 F5' 1.437(11) .
P2 F2 1.507(4) .
P2 F1' 1.520(16) .
P2 F1 1.575(6) .
P2 F3 1.586(3) .
P2 F4 1.590(4) .
P2 F6 1.605(3) .
P2 F4' 1.653(11) .
P2 F5 1.664(4) .
P2 F2' 1.733(12) .
O1 C18 1.367(4) .
O1 C27 1.430(4) .
O2 C26 1.408(5) .
O2 C25 1.429(4) .
O3 C19 1.375(4) .
O3 C20 1.424(4) .
O4 C21 1.421(5) .
O4 C22 1.432(5) .
O5 C23 1.422(5) .
O5 C24 1.423(5) .
O6 C1 1.381(4) .
O6 C14 1.445(4) .
O7 C12 1.412(5) .
O7 C13 1.433(4) .
O8 C6 1.379(4) .
O8 C7 1.422(4) .
O9 C9 1.425(4) .
O9 C8 1.425(4) .
O10 C11 1.409(4) .
O10 C10 1.419(4) .
N1 C46 1.341(5) .
N1 C50 1.345(5) .
N1 C45 1.492(4) .
N2 C54 1.338(4) .
N2 C53 1.345(4) .
N2 C56 1.492(4) .
C1 C2 1.389(5) .
C1 C6 1.403(4) .
C2 C3 1.381(5) .
C2 H2 0.9500 .
C3 C4 1.402(5) .
C3 C29 1.537(5) .
C4 C5 1.390(5) .
C4 C36 1.535(5) .
C5 C6 1.391(5) .
C5 H5 0.9500 .
C7 C8 1.502(5) .
C7 H7A 0.9900 .
C7 H7B 0.9900 .
C8 H8A 0.9900 .
C8 H8B 0.9900 .
C9 C10 1.488(5) .
C9 H9A 0.9900 .
C9 H9B 0.9900 .
C10 H10A 0.9900 .
C10 H10B 0.9900 .
C11 C25 1.506(5) 2_767
C11 H11A 0.9900 .
C11 H11B 0.9900 .
C12 C24 1.498(6) 2_767
C12 H12A 0.9900 .
C12 H12B 0.9900 .
C13 C14 1.489(5) .
C13 H13A 0.9900 .
C13 H13B 0.9900 .
C14 H14A 0.9900 .
C14 H14B 0.9900 .
C15 C16 1.389(5) .
C15 C38 1.401(5) .
C15 C36 1.530(5) .
C16 C17 1.398(5) .
C16 C29 1.539(5) .
C17 C18 1.395(5) .
C17 H17 0.9500 .
C18 C19 1.412(5) .
C19 C38 1.375(5) .
C20 C21 1.502(5) .
C20 H20A 0.9900 .
C20 H20B 0.9900 .
C21 H21A 0.9900 .
C21 H21B 0.9900 .
C22 C23 1.490(6) .
C22 H22A 0.9900 .
C22 H22B 0.9900 .
C23 H23A 0.9900 .
C23 H23B 0.9900 .
C24 C12 1.498(6) 2_767
C24 H24A 0.9900 .
C24 H24B 0.9900 .
C25 C11 1.506(5) 2_767
C25 H25A 0.9900 .
C25 H25B 0.9900 .
C26 C27 1.504(5) .
C26 H26A 0.9900 .
C26 H26B 0.9900 .
C27 H27A 0.9900 .
C27 H27B 0.9900 .
C28 C29 1.517(5) .
C28 H28A 0.9800 .
C28 H28B 0.9800 .
C28 H28C 0.9800 .
C29 C30 1.531(5) .
C30 C31 1.391(5) .
C30 C35 1.406(5) .
C31 C32 1.401(6) .
C31 H31 0.9500 .
C32 C33 1.369(7) .
C32 H32 0.9500 .
C33 C34 1.395(6) .
C33 H33 0.9500 .
C34 C35 1.381(5) .
C34 H34 0.9500 .
C35 C36 1.530(5) .
C36 C37 1.523(5) .
C37 H37A 0.9800 .
C37 H37B 0.9800 .
C37 H37C 0.9800 .
C38 H38 0.9500 .
C39 C44 1.345(8) .
C39 C40 1.386(8) .
C39 H39 0.9500 .
C40 C41 1.387(6) .
C40 H40 0.9500 .
C41 C42 1.386(6) .
C41 H41 0.9500 .
C42 C43 1.360(6) .
C42 C45 1.498(5) .
C43 C44 1.412(7) .
C43 H43 0.9500 .
C44 H44 0.9500 .
C45 H45A 0.9900 .
C45 H45B 0.9900 .
C46 C47 1.357(5) .
C46 H46 0.9500 .
C47 C48 1.393(5) .
C47 H47 0.9500 .
C48 C49 1.390(5) .
C48 C51 1.473(5) .
C49 C50 1.369(5) .
C49 H49 0.9500 .
C50 H50 0.9500 .
C51 C55 1.396(5) .
C51 C52 1.396(5) .
C52 C53 1.372(5) .
C52 H52 0.9500 .
C53 H53 0.9500 .
C54 C55 1.365(5) .
C54 H54 0.9500 .
C55 H55 0.9500 .
C56 C57 1.513(5) .
C56 H56A 0.9900 .
C56 H56B 0.9900 .
C57 C62 1.387(5) .
C57 C58 1.388(5) .
C58 C59 1.388(5) .
C58 H58 0.9500 .
C59 C60 1.367(6) .
C59 H59 0.9500 .
C60 C61 1.382(6) .
C60 H60 0.9500 .
C61 C62 1.392(5) .
C61 H61 0.9500 .
C62 H62 0.9500 .

loop_
_geom_torsion_atom_site_label_1
_geom_torsion_atom_site_label_2
_geom_torsion_atom_site_label_3
_geom_torsion_atom_site_label_4
_geom_torsion
_geom_torsion_site_symmetry_4
C14 O6 C1 C2 121.2(3) .
C14 O6 C1 C6 -62.1(4) .
O6 C1 C2 C3 178.4(3) .
C6 C1 C2 C3 1.7(5) .
C1 C2 C3 C4 0.2(5) .
C1 C2 C3 C29 178.5(3) .
C2 C3 C4 C5 -1.8(5) .
C29 C3 C4 C5 179.7(3) .
C2 C3 C4 C36 176.9(3) .
C29 C3 C4 C36 -1.7(4) .
C3 C4 C5 C6 1.4(5) .
C36 C4 C5 C6 -177.1(3) .
C7 O8 C6 C5 -16.5(5) .
C7 O8 C6 C1 163.6(3) .
C4 C5 C6 O8 -179.4(3) .
C4 C5 C6 C1 0.5(5) .
O6 C1 C6 O8 1.2(4) .
C2 C1 C6 O8 177.8(3) .
O6 C1 C6 C5 -178.7(3) .
C2 C1 C6 C5 -2.1(5) .
C6 O8 C7 C8 -151.2(3) .
C9 O9 C8 C7 179.5(3) .
O8 C7 C8 O9 -68.9(4) .
C8 O9 C9 C10 175.2(3) .
C11 O10 C10 C9 161.1(3) .
O9 C9 C10 O10 68.7(4) .
C10 O10 C11 C25 -177.9(3) 2_767
C13 O7 C12 C24 159.5(3) 2_767
C12 O7 C13 C14 -173.1(3) .
C1 O6 C14 C13 -149.9(3) .
O7 C13 C14 O6 -83.3(4) .
C38 C15 C16 C17 -0.1(5) .
C36 C15 C16 C17 -179.5(3) .
C38 C15 C16 C29 179.2(3) .
C36 C15 C16 C29 -0.1(4) .
C15 C16 C17 C18 1.2(5) .
C29 C16 C17 C18 -178.1(3) .
C27 O1 C18 C17 -6.9(5) .
C27 O1 C18 C19 172.5(3) .
C16 C17 C18 O1 178.7(3) .
C16 C17 C18 C19 -0.8(5) .
C20 O3 C19 C38 -3.9(5) .
C20 O3 C19 C18 178.3(3) .
O1 C18 C19 C38 179.9(3) .
C17 C18 C19 C38 -0.6(5) .
O1 C18 C19 O3 -2.1(4) .
C17 C18 C19 O3 177.4(3) .
C19 O3 C20 C21 171.9(3) .
C22 O4 C21 C20 -94.1(4) .
O3 C20 C21 O4 59.9(5) .
C21 O4 C22 C23 -164.5(3) .
C24 O5 C23 C22 177.9(4) .
O4 C22 C23 O5 -68.6(5) .
C23 O5 C24 C12 -163.8(4) 2_767
C26 O2 C25 C11 85.7(4) 2_767
C25 O2 C26 C27 179.7(3) .
C18 O1 C27 C26 -171.3(3) .
O2 C26 C27 O1 -66.8(4) .
C2 C3 C29 C28 3.2(5) .
C4 C3 C29 C28 -178.3(3) .
C2 C3 C29 C30 -122.6(3) .
C4 C3 C29 C30 55.9(4) .
C2 C3 C29 C16 129.0(3) .
C4 C3 C29 C16 -52.6(4) .
C15 C16 C29 C28 179.2(3) .
C17 C16 C29 C28 -1.5(5) .
C15 C16 C29 C30 -55.2(4) .
C17 C16 C29 C30 124.1(4) .
C15 C16 C29 C3 54.0(4) .
C17 C16 C29 C3 -126.7(3) .
C28 C29 C30 C31 -0.1(5) .
C3 C29 C30 C31 124.7(4) .
C16 C29 C30 C31 -125.3(4) .
C28 C29 C30 C35 -179.1(3) .
C3 C29 C30 C35 -54.3(4) .
C16 C29 C30 C35 55.7(4) .
C35 C30 C31 C32 0.1(5) .
C29 C30 C31 C32 -178.8(3) .
C30 C31 C32 C33 0.7(6) .
C31 C32 C33 C34 -0.9(6) .
C32 C33 C34 C35 0.3(6) .
C33 C34 C35 C30 0.5(5) .
C33 C34 C35 C36 -179.9(3) .
C31 C30 C35 C34 -0.7(5) .
C29 C30 C35 C34 178.4(3) .
C31 C30 C35 C36 179.7(3) .
C29 C30 C35 C36 -1.3(4) .
C16 C15 C36 C37 -179.4(3) .
C38 C15 C36 C37 1.3(5) .
C16 C15 C36 C35 55.3(4) .
C38 C15 C36 C35 -124.0(4) .
C16 C15 C36 C4 -54.3(4) .
C38 C15 C36 C4 126.5(4) .
C34 C35 C36 C37 0.8(5) .
C30 C35 C36 C37 -179.6(3) .
C34 C35 C36 C15 126.0(4) .
C30 C35 C36 C15 -54.4(4) .
C34 C35 C36 C4 -124.1(4) .
C30 C35 C36 C4 55.5(4) .
C5 C4 C36 C37 -0.7(5) .
C3 C4 C36 C37 -179.2(3) .
C5 C4 C36 C15 -126.1(3) .
C3 C4 C36 C15 55.3(4) .
C5 C4 C36 C35 124.6(3) .
C3 C4 C36 C35 -53.9(4) .
O3 C19 C38 C15 -176.1(3) .
C18 C19 C38 C15 1.6(5) .
C16 C15 C38 C19 -1.3(5) .
C36 C15 C38 C19 178.0(3) .
C44 C39 C40 C41 -0.3(9) .
C39 C40 C41 C42 0.4(7) .
C40 C41 C42 C43 0.5(7) .
C40 C41 C42 C45 -173.9(4) .
C41 C42 C43 C44 -1.4(7) .
C45 C42 C43 C44 173.0(4) .
C40 C39 C44 C43 -0.6(9) .
C42 C43 C44 C39 1.5(8) .
C46 N1 C45 C42 -74.1(4) .
C50 N1 C45 C42 101.1(4) .
C43 C42 C45 N1 -85.4(5) .
C41 C42 C45 N1 89.0(5) .
C50 N1 C46 C47 -0.9(5) .
C45 N1 C46 C47 174.3(3) .
N1 C46 C47 C48 -2.1(5) .
C46 C47 C48 C49 3.9(5) .
C46 C47 C48 C51 -175.7(3) .
C47 C48 C49 C50 -2.9(5) .
C51 C48 C49 C50 176.7(3) .
C46 N1 C50 C49 1.9(5) .
C45 N1 C50 C49 -173.2(3) .
C48 C49 C50 N1 0.1(5) .
C49 C48 C51 C55 -143.8(4) .
C47 C48 C51 C55 35.8(5) .
C49 C48 C51 C52 37.3(5) .
C47 C48 C51 C52 -143.2(4) .
C55 C51 C52 C53 -4.1(5) .
C48 C51 C52 C53 174.9(3) .
C54 N2 C53 C52 3.3(5) .
C56 N2 C53 C52 -171.9(3) .
C51 C52 C53 N2 0.7(5) .
C53 N2 C54 C55 -3.8(5) .
C56 N2 C54 C55 171.5(3) .
N2 C54 C55 C51 0.2(6) .
C52 C51 C55 C54 3.6(5) .
C48 C51 C55 C54 -175.4(3) .
C54 N2 C56 C57 -79.6(4) .
C53 N2 C56 C57 95.7(4) .
N2 C56 C57 C62 94.3(4) .
N2 C56 C57 C58 -83.0(4) .
C62 C57 C58 C59 -1.4(5) .
C56 C57 C58 C59 176.0(3) .
C57 C58 C59 C60 0.6(5) .
C58 C59 C60 C61 0.3(6) .
C59 C60 C61 C62 -0.5(6) .
C58 C57 C62 C61 1.2(5) .
C56 C57 C62 C61 -176.1(3) .
C60 C61 C62 C57 -0.3(5) .

loop_
_platon_squeeze_void_nr
_platon_squeeze_void_average_x
_platon_squeeze_void_average_y
_platon_squeeze_void_average_z
_platon_squeeze_void_volume
_platon_squeeze_void_count_electrons
_platon_squeeze_void_content
1 0.000 0.500 0.000 149 36 ' '
2 0.407 0.767 0.469 180 35 ' '
3 0.593 0.233 0.531 180 35 ' '
